data_4344267
loop_
_publ_author_name
'Cline, S.J.'
'Larsen, S.'
'Hodgson, D.J.'
'Pedersen, E.'
'Kallesoe, S.'

_publ_section_title
;
 Low-Temperature Structural and Magnetic Characterization of the
 Chromium(III) Dimers
 Bis(mue-hydroxo)bis(tetraamminechromium(III))Dithionate Tetrahydrate and
 Bis(mue-hydroxo)bis(tetraamminechromium(III))Chloride Tetrahydrate,(Cr(N
 H3)...
;
_journal_name_full 'Inorganic Chemistry'
_journal_page_first 637
_journal_page_last 642
_journal_volume 22
_journal_year 1983
_chemical_formula_sum 'Cr2 H34 N8 O18 S4'
_chemical_name_systematic '(Cr (N H3)4 O H)2 (S2 O6)2 (H2 O)4'
_space_group_IT_number 61
_symmetry_space_group_name_Hall '-P 2ac 2ab'
_symmetry_space_group_name_H-M 'P b c a'
_cell_angle_alpha 90
_cell_angle_beta 90
_cell_angle_gamma 90
_cell_formula_units_Z 4
_cell_length_a 13.621
_cell_length_b 12.839
_cell_length_c 13.954
_cell_volume 2440.276
_citation_journal_id_ASTM INOCAJ
_cod_data_source_file Cline_INOCAJ_1983_167.cif
_cod_data_source_block H34Cr2N8O18S4
_cod_original_formula_sum 'H34 Cr2 N8 O18 S4'
_cod_database_code 4344267

loop_
_symmetry_equiv_pos_as_xyz
x,y,z
-x+1/2,-y,z+1/2
x+1/2,-y+1/2,-z
-x,y+1/2,-z+1/2
-x,-y,-z
x-1/2,y,-z-1/2
-x-1/2,y-1/2,z
x,-y-1/2,z-1/2

loop_
_atom_site_label
_atom_site_type_symbol
_atom_site_fract_x
_atom_site_fract_y
_atom_site_fract_z
_atom_site_occupancy
_atom_site_U_iso_or_equiv
H7 H+1 0.06 0.265 0.045 1 0.0
H15 H+1 -0.014 0.164 0.406 1 0.0
H3 H+1 0.254 0.083 0.103 1 0.0
S2 S+5 0.34391 0.27307 0.22182 1 0.0
N3 N-3 0.03351 0.03104 0.18571 1 0.0
S1 S+5 0.27434 0.16692 0.31835 1 0.0
H4 H+1 0.223 -0.015 0.129 1 0.0
N4 N-3 0.1366 0.1178 -0.08275 1 0.0
H9 H+1 -0.03 0.05 0.198 1 0.0
N2 N-3 0.0863 0.22087 0.09122 1 0.0
H12 H+1 0.19 0.158 -0.075 1 0.0
O7 O-2 0.31401 0.376 0.25458 1 0.0
H5 H+1 0.054 0.23 0.141 1 0.0
H11 H+1 0.098 0.151 -0.11 1 0.0
H8 H+1 0.069 0.068 0.228 1 0.0
H10 H+1 0.043 -0.034 0.201 1 0.0
O3 O-2 0.17093 0.17554 0.29427 1 0.0
O8 O-2 0.00182 0.13702 0.44736 1 0.0
H2 H+1 0.256 0.006 0.039 1 0.0
O5 O-2 0.3047 0.24529 0.12834 1 0.0
O4 O-2 0.29978 0.20422 0.41347 1 0.0
N1 N-3 0.22184 0.03016 0.08812 1 0.0
H16 H+1 0.36 0.442 0.383 1 0.0
H17 H+1 0.397 0.433 0.465 1 0.0
H13 H+1 0.151 0.07 -0.111 1 0.0
Cr1 Cr+3 0.07921 0.06621 0.04703 1 0.0
H6 H+1 0.144 0.239 0.1 1 0.0
H14 H+1 0.05 0.094 0.431 1 0.0
O2 O-2 0.31816 0.06682 0.29356 1 0.0
O9 O-2 0.3722 0.4687 0.43273 1 0.0
O1 O-2 0.05475 -0.07735 0.00364 1 0.0
O6 O-2 0.44962 0.25441 0.23053 1 0.0
H1 H+1 0.093 -0.112 -0.013 1 0.0
